data_4073604
loop_
_publ_author_name
'Conley, Nicholas R.'
'Labios, Liezel A.'
'Pearson, David M.'
'McCrory, Charles C. L.'
'Waymouth, Robert M.'

_publ_section_title
;
 Aerobic Alcohol Oxidation with Cationic Palladium Complexes:&#x00A0;
 Insights into Catalyst Design and Decomposition
;
_journal_issue 23
_journal_name_full Organometallics
_journal_page_first 5447
_journal_paper_doi 10.1021/om700492n
_journal_volume 26
_journal_year 2007
_chemical_formula_moiety 'C16 H12 N3 O2 Pd, C F3 O3 S'
_chemical_formula_sum 'C17 H12 F3 N3 O5 Pd S'
_chemical_formula_weight 533.76
_chemical_name_common 07064
_chemical_name_systematic
; 
 ? 
;
_space_group_IT_number 2
_symmetry_cell_setting triclinic
_symmetry_space_group_name_Hall '-P 1'
_symmetry_space_group_name_H-M 'P -1'
_atom_sites_solution_hydrogens geom
_atom_sites_solution_primary direct
_atom_sites_solution_secondary difmap
_audit_creation_method SHELXL-97
_cell_angle_alpha 100.908(2)
_cell_angle_beta 106.926(2)
_cell_angle_gamma 95.415(2)
_cell_formula_units_Z 6
_cell_length_a 11.1570(11)
_cell_length_b 13.8378(14)
_cell_length_c 18.9319(18)
_cell_measurement_reflns_used 3354
_cell_measurement_temperature 123(2)
_cell_measurement_theta_max 26.40
_cell_measurement_theta_min 2.47
_cell_volume 2710.8(5)
_computing_cell_refinement 'SAINT, Bruker'
_computing_data_collection 'SMART, Bruker'
_computing_data_reduction 'SAINT, Bruker'
_computing_molecular_graphics 'SHELXTL, Bruker'
_computing_publication_material 'Bruker SHELXTL'
_computing_structure_refinement 'SHELXL-97 (Sheldrick, 1997)'
_computing_structure_solution 'SHELXS-97 (Sheldrick, 1990)'
_diffrn_ambient_temperature 123(2)
_diffrn_measured_fraction_theta_full 0.992
_diffrn_measured_fraction_theta_max 0.992
_diffrn_measurement_device_type 'Bruker SMART Platform CCD'
_diffrn_measurement_method 'area detector, omega scans per phi'
_diffrn_radiation_monochromator graphite
_diffrn_radiation_source 'normal-focus sealed tube'
_diffrn_radiation_type MoK\a
_diffrn_radiation_wavelength 0.71073
_diffrn_reflns_av_R_equivalents 0.0315
_diffrn_reflns_av_sigmaI/netI 0.0347
_diffrn_reflns_limit_h_max 13
_diffrn_reflns_limit_h_min -13
_diffrn_reflns_limit_k_max 17
_diffrn_reflns_limit_k_min -17
_diffrn_reflns_limit_l_max 23
_diffrn_reflns_limit_l_min -23
_diffrn_reflns_number 29324
_diffrn_reflns_theta_full 26.41
_diffrn_reflns_theta_max 26.41
_diffrn_reflns_theta_min 1.15
_exptl_absorpt_coefficient_mu 1.211
_exptl_absorpt_correction_T_max 0.8885
_exptl_absorpt_correction_T_min 0.5827
_exptl_absorpt_correction_type multi-scan
_exptl_absorpt_process_details 'SADABS, R. Blessing, 1995'
_exptl_crystal_colour yellow
_exptl_crystal_density_diffrn 1.962
_exptl_crystal_density_meas 0
_exptl_crystal_density_method 'not measured'
_exptl_crystal_description block
_exptl_crystal_F_000 1584
_exptl_crystal_size_max 0.50
_exptl_crystal_size_mid 0.30
_exptl_crystal_size_min 0.10
_refine_diff_density_max 1.650
_refine_diff_density_min -1.371
_refine_diff_density_rms 0.130
_refine_ls_extinction_method none
_refine_ls_goodness_of_fit_ref 1.014
_refine_ls_hydrogen_treatment constr
_refine_ls_matrix_type full
_refine_ls_number_parameters 817
_refine_ls_number_reflns 11033
_refine_ls_number_restraints 0
_refine_ls_restrained_S_all 1.014
_refine_ls_R_factor_all 0.0472
_refine_ls_R_factor_gt 0.0344
_refine_ls_shift/su_max 0.003
_refine_ls_shift/su_mean 0.000
_refine_ls_structure_factor_coef Fsqd
_refine_ls_weighting_details 'calc w=1/[\s^2^(Fo^2^)+(0.0583P)^2^+2.0397P] where P=(Fo^2^+2Fc^2^)/3'
_refine_ls_weighting_scheme calc
_refine_ls_wR_factor_gt 0.0890
_refine_ls_wR_factor_ref 0.0976
_reflns_number_gt 8773
_reflns_number_total 11033
_reflns_threshold_expression >2sigma(I)
_cod_data_source_file om700492n-file005.cif
_cod_data_source_block 07064
_cod_depositor_comments
;
The following automatic conversions were performed:

'_symmetry_cell_setting' value 'Triclinic' changed to 'triclinic'
according to /home/saulius/struct/CIF-dictionaries/cif_core.dic
dictionary named 'cif_core.dic' version 2.4.1 from 2010-06-29.

Automatic conversion script
Id: cif_fix_values 1715 2011-07-08 13:25:40Z adriana 
;
_cod_original_sg_symbol_H-M P-1
_cod_database_code 4073604

loop_
_symmetry_equiv_pos_as_xyz
'x, y, z'
'-x, -y, -z'

loop_
_atom_site_label
_atom_site_type_symbol
_atom_site_fract_x
_atom_site_fract_y
_atom_site_fract_z
_atom_site_U_iso_or_equiv
_atom_site_adp_type
_atom_site_occupancy
_atom_site_symmetry_multiplicity
_atom_site_calc_flag
_atom_site_refinement_flags
Pd1 Pd 0.81127(2) 1.017624(16) 0.397321(12) 0.01419(7) Uani 1 1 d .
O1 O 0.9931(2) 1.01594(16) 0.39935(12) 0.0202(5) Uani 1 1 d .
O2 O 1.1471(2) 0.92381(18) 0.42300(14) 0.0265(5) Uani 1 1 d .
N1 N 0.8364(2) 0.89326(19) 0.42545(14) 0.0160(5) Uani 1 1 d .
N2 N 0.6312(2) 0.97572(18) 0.40542(14) 0.0152(5) Uani 1 1 d .
N3 N 0.8114(2) 1.1520(2) 0.37028(15) 0.0195(6) Uani 1 1 d .
C1 C 1.0396(3) 0.9373(2) 0.41708(17) 0.0186(6) Uani 1 1 d .
C2 C 0.9477(3) 0.8627(2) 0.43308(17) 0.0169(6) Uani 1 1 d .
C3 C 0.9663(3) 0.7731(2) 0.45436(17) 0.0188(6) Uani 1 1 d .
H3 H 1.0454 0.7502 0.4596 0.023 Uiso 1 1 calc R
C4 C 0.8690(3) 0.7174(2) 0.46790(17) 0.0194(7) Uani 1 1 d .
H4 H 0.8814 0.6560 0.4823 0.023 Uiso 1 1 calc R
C5 C 0.7506(3) 0.7514(2) 0.46033(17) 0.0175(6) Uani 1 1 d .
C6 C 0.7394(3) 0.8419(2) 0.43868(17) 0.0161(6) Uani 1 1 d .
C7 C 0.6407(3) 0.7016(2) 0.47091(18) 0.0206(7) Uani 1 1 d .
H7 H 0.6437 0.6398 0.4858 0.025 Uiso 1 1 calc R
C8 C 0.5316(3) 0.7425(2) 0.45977(18) 0.0206(7) Uani 1 1 d .
H8 H 0.4600 0.7081 0.4672 0.025 Uiso 1 1 calc R
C9 C 0.5216(3) 0.8357(2) 0.43713(17) 0.0177(6) Uani 1 1 d .
C10 C 0.6271(3) 0.8861(2) 0.42676(17) 0.0157(6) Uani 1 1 d .
C11 C 0.4104(3) 0.8802(2) 0.42225(17) 0.0188(6) Uani 1 1 d .
H11 H 0.3346 0.8488 0.4271 0.023 Uiso 1 1 calc R
C12 C 0.4139(3) 0.9694(2) 0.40079(17) 0.0189(6) Uani 1 1 d .
H12 H 0.3393 0.9993 0.3906 0.023 Uiso 1 1 calc R
C13 C 0.5256(3) 1.0183(2) 0.39333(17) 0.0178(6) Uani 1 1 d .
C14 C 0.5299(3) 1.1168(2) 0.37297(19) 0.0202(7) Uani 1 1 d .
H14A H 0.6144 1.1382 0.3703 0.030 Uiso 0.50 1 calc PR
H14B H 0.5117 1.1659 0.4116 0.030 Uiso 0.50 1 calc PR
H14C H 0.4663 1.1114 0.3236 0.030 Uiso 0.50 1 calc PR
H14D H 0.4472 1.1388 0.3666 0.030 Uiso 0.50 1 calc PR
H14E H 0.5499 1.1111 0.3254 0.030 Uiso 0.50 1 calc PR
H14F H 0.5953 1.1656 0.4134 0.030 Uiso 0.50 1 calc PR
C15 C 0.8356(3) 1.2269(2) 0.35723(18) 0.0197(7) Uani 1 1 d .
C16 C 0.8685(3) 1.3236(2) 0.3424(2) 0.0269(8) Uani 1 1 d .
H16A H 0.9153 1.3162 0.3057 0.040 Uiso 1 1 calc R
H16B H 0.9215 1.3693 0.3897 0.040 Uiso 1 1 calc R
H16C H 0.7908 1.3504 0.3217 0.040 Uiso 1 1 calc R
S1 S 0.19890(8) 0.57265(6) 0.48052(5) 0.02089(17) Uani 1 1 d .
O3 O 0.0632(2) 0.56265(19) 0.45168(15) 0.0321(6) Uani 1 1 d .
O4 O 0.2476(2) 0.51517(19) 0.53543(15) 0.0352(6) Uani 1 1 d .
O5 O 0.2653(2) 0.67339(17) 0.49918(16) 0.0344(6) Uani 1 1 d .
C17 C 0.2382(4) 0.5126(3) 0.3980(2) 0.0367(9) Uani 1 1 d .
F1 F 0.1980(3) 0.5553(2) 0.34033(15) 0.0670(8) Uani 1 1 d .
F2 F 0.1860(3) 0.41647(18) 0.37625(17) 0.0667(8) Uani 1 1 d .
F3 F 0.3628(2) 0.51466(19) 0.41301(17) 0.0574(7) Uani 1 1 d .
Pd2 Pd 0.55857(2) 0.648919(16) 0.270618(13) 0.01463(7) Uani 1 1 d .
O6 O 0.3779(2) 0.64941(16) 0.26887(12) 0.0192(5) Uani 1 1 d .
O7 O 0.2211(2) 0.74016(17) 0.24371(14) 0.0255(5) Uani 1 1 d .
N4 N 0.5318(2) 0.77206(19) 0.24118(14) 0.0157(5) Uani 1 1 d .
N5 N 0.7377(2) 0.69086(18) 0.26149(14) 0.0151(5) Uani 1 1 d .
N6 N 0.5613(2) 0.5162(2) 0.30030(15) 0.0199(6) Uani 1 1 d .
C18 C 0.3293(3) 0.7271(2) 0.24992(17) 0.0170(6) Uani 1 1 d .
C19 C 0.4200(3) 0.8023(2) 0.23316(17) 0.0175(6) Uani 1 1 d .
C20 C 0.3998(3) 0.8907(2) 0.21055(17) 0.0185(6) Uani 1 1 d .
H20 H 0.3199 0.9126 0.2043 0.022 Uiso 1 1 calc R
C21 C 0.4973(3) 0.9471(2) 0.19718(18) 0.0201(7) Uani 1 1 d .
H21 H 0.4842 1.0080 0.1820 0.024 Uiso 1 1 calc R
C22 C 0.6160(3) 0.9142(2) 0.20604(17) 0.0180(6) Uani 1 1 d .
C23 C 0.6288(3) 0.8246(2) 0.22815(17) 0.0165(6) Uani 1 1 d .
C24 C 0.7264(3) 0.9653(2) 0.19603(18) 0.0203(7) Uani 1 1 d .
H24 H 0.7232 1.0273 0.1815 0.024 Uiso 1 1 calc R
C25 C 0.8355(3) 0.9250(2) 0.20736(17) 0.0193(6) Uani 1 1 d .
H25 H 0.9068 0.9597 0.2000 0.023 Uiso 1 1 calc R
C26 C 0.8467(3) 0.8317(2) 0.23013(17) 0.0176(6) Uani 1 1 d .
C27 C 0.7409(3) 0.7805(2) 0.24032(16) 0.0148(6) Uani 1 1 d .
C28 C 0.9580(3) 0.7876(2) 0.24485(17) 0.0187(6) Uani 1 1 d .
H28 H 1.0338 0.8195 0.2404 0.022 Uiso 1 1 calc R
C29 C 0.9548(3) 0.6981(2) 0.26565(17) 0.0191(6) Uani 1 1 d .
H29 H 1.0295 0.6682 0.2755 0.023 Uiso 1 1 calc R
C30 C 0.8429(3) 0.6485(2) 0.27290(16) 0.0159(6) Uani 1 1 d .
C31 C 0.8395(3) 0.5494(2) 0.29238(19) 0.0205(7) Uani 1 1 d .
H31A H 0.7719 0.5014 0.2527 0.031 Uiso 1 1 calc R
H31B H 0.8231 0.5547 0.3410 0.031 Uiso 1 1 calc R
H31C H 0.9213 0.5266 0.2963 0.031 Uiso 1 1 calc R
C32 C 0.5372(3) 0.4419(2) 0.31407(18) 0.0204(7) Uani 1 1 d .
C33 C 0.5049(3) 0.3465(2) 0.3303(2) 0.0272(8) Uani 1 1 d .
H33A H 0.5677 0.3403 0.3771 0.041 Uiso 1 1 calc R
H33B H 0.5045 0.2928 0.2882 0.041 Uiso 1 1 calc R
H33C H 0.4206 0.3418 0.3367 0.041 Uiso 1 1 calc R
S2 S 0.16633(8) 0.08866(6) 0.17884(5) 0.02237(18) Uani 1 1 d .
O8 O 0.3025(2) 0.10027(19) 0.20328(16) 0.0372(6) Uani 1 1 d .
O9 O 0.1020(3) -0.01223(17) 0.16332(16) 0.0386(7) Uani 1 1 d .
O10 O 0.1106(3) 0.14444(19) 0.12388(15) 0.0359(6) Uani 1 1 d .
C34 C 0.1342(3) 0.1500(3) 0.2636(2) 0.0315(8) Uani 1 1 d .
F4 F 0.1770(3) 0.1070(2) 0.32089(14) 0.0625(8) Uani 1 1 d .
F5 F 0.0103(2) 0.14933(17) 0.25195(14) 0.0437(6) Uani 1 1 d .
F6 F 0.1879(3) 0.24580(18) 0.28476(15) 0.0585(7) Uani 1 1 d .
Pd3 Pd 0.18009(2) 0.677867(17) 0.063692(13) 0.01660(7) Uani 1 1 d .
O11 O 0.3614(2) 0.67573(17) 0.06501(13) 0.0239(5) Uani 1 1 d .
O12 O 0.5181(2) 0.58572(19) 0.09119(15) 0.0311(6) Uani 1 1 d .
N7 N 0.2084(2) 0.55576(19) 0.09565(14) 0.0179(5) Uani 1 1 d .
N8 N 0.0018(2) 0.63758(19) 0.07411(14) 0.0178(5) Uani 1 1 d .
N9 N 0.1702(3) 0.8069(2) 0.02876(15) 0.0225(6) Uani 1 1 d .
C35 C 0.4098(3) 0.5990(2) 0.08517(18) 0.0215(7) Uani 1 1 d .
C36 C 0.3197(3) 0.5254(2) 0.10313(17) 0.0188(6) Uani 1 1 d .
C37 C 0.3392(3) 0.4367(2) 0.12598(18) 0.0216(7) Uani 1 1 d .
H37 H 0.4187 0.4143 0.1319 0.026 Uiso 1 1 calc R
C38 C 0.2419(3) 0.3811(2) 0.14008(18) 0.0222(7) Uani 1 1 d .
H38 H 0.2549 0.3205 0.1557 0.027 Uiso 1 1 calc R
C39 C 0.1226(3) 0.4145(2) 0.13126(18) 0.0201(7) Uani 1 1 d .
C40 C 0.1113(3) 0.5046(2) 0.10897(17) 0.0169(6) Uani 1 1 d .
C41 C 0.0125(3) 0.3636(2) 0.14039(18) 0.0232(7) Uani 1 1 d .
H41 H 0.0156 0.3019 0.1554 0.028 Uiso 1 1 calc R
C42 C -0.0971(3) 0.4034(2) 0.12760(18) 0.0225(7) Uani 1 1 d .
H42 H -0.1695 0.3680 0.1335 0.027 Uiso 1 1 calc R
C43 C -0.1072(3) 0.4967(2) 0.10567(17) 0.0184(6) Uani 1 1 d .
C44 C -0.0019(3) 0.5484(2) 0.09601(17) 0.0180(6) Uani 1 1 d .
C45 C -0.2186(3) 0.5413(2) 0.09101(17) 0.0209(7) Uani 1 1 d .
H45 H -0.2944 0.5096 0.0955 0.025 Uiso 1 1 calc R
C46 C -0.2152(3) 0.6304(2) 0.07036(18) 0.0216(7) Uani 1 1 d .
H46 H -0.2896 0.6606 0.0609 0.026 Uiso 1 1 calc R
C47 C -0.1037(3) 0.6791(2) 0.06260(17) 0.0178(6) Uani 1 1 d .
C48 C -0.1019(3) 0.7789(2) 0.04269(19) 0.0216(7) Uani 1 1 d .
H48A H -0.0209 0.7984 0.0347 0.032 Uiso 0.50 1 calc PR
H48B H -0.1117 0.8285 0.0842 0.032 Uiso 0.50 1 calc PR
H48C H -0.1717 0.7750 -0.0038 0.032 Uiso 0.50 1 calc PR
H48D H -0.1820 0.8029 0.0420 0.032 Uiso 0.50 1 calc PR
H48E H -0.0912 0.7728 -0.0075 0.032 Uiso 0.50 1 calc PR
H48F H -0.0312 0.8262 0.0805 0.032 Uiso 0.50 1 calc PR
C49 C 0.1754(3) 0.8770(2) 0.00708(19) 0.0224(7) Uani 1 1 d .
C50 C 0.1798(4) 0.9677(2) -0.0214(2) 0.0296(8) Uani 1 1 d .
H50A H 0.0968 0.9687 -0.0574 0.044 Uiso 1 1 calc R
H50B H 0.2445 0.9694 -0.0469 0.044 Uiso 1 1 calc R
H50C H 0.2009 1.0260 0.0210 0.044 Uiso 1 1 calc R
S3 S 0.62965(8) 0.23126(6) 0.15702(5) 0.02161(17) Uani 1 1 d .
O13 O 0.7380(2) 0.20050(18) 0.13771(16) 0.0358(6) Uani 1 1 d .
O14 O 0.5992(2) 0.18734(18) 0.21391(13) 0.0300(5) Uani 1 1 d .
O15 O 0.6249(2) 0.33680(17) 0.16649(15) 0.0328(6) Uani 1 1 d .
C51 C 0.4970(4) 0.1753(3) 0.0708(2) 0.0311(8) Uani 1 1 d .
F7 F 0.5125(3) 0.2028(3) 0.01159(14) 0.0765(10) Uani 1 1 d .
F8 F 0.3879(2) 0.19946(17) 0.07862(14) 0.0472(6) Uani 1 1 d .
F9 F 0.4850(2) 0.07536(16) 0.05787(13) 0.0462(6) Uani 1 1 d .

loop_
_atom_site_aniso_label
_atom_site_aniso_U_11
_atom_site_aniso_U_22
_atom_site_aniso_U_33
_atom_site_aniso_U_23
_atom_site_aniso_U_13
_atom_site_aniso_U_12
Pd1 0.01346(12) 0.01008(12) 0.02045(13) 0.00557(9) 0.00596(9) 0.00257(9)
O1 0.0153(11) 0.0176(11) 0.0300(12) 0.0071(9) 0.0098(9) 0.0027(9)
O2 0.0161(12) 0.0261(13) 0.0396(14) 0.0091(11) 0.0106(10) 0.0062(10)
N1 0.0133(12) 0.0146(13) 0.0197(13) 0.0021(10) 0.0053(10) 0.0035(10)
N2 0.0156(12) 0.0107(12) 0.0202(13) 0.0045(10) 0.0064(10) 0.0022(10)
N3 0.0172(13) 0.0184(14) 0.0251(14) 0.0079(11) 0.0077(11) 0.0042(11)
C1 0.0200(16) 0.0146(15) 0.0212(16) 0.0026(12) 0.0074(13) 0.0033(13)
C2 0.0160(15) 0.0164(15) 0.0177(15) 0.0017(12) 0.0058(12) 0.0027(12)
C3 0.0183(15) 0.0186(16) 0.0199(15) 0.0032(12) 0.0062(12) 0.0068(13)
C4 0.0211(16) 0.0151(15) 0.0222(16) 0.0048(13) 0.0058(13) 0.0065(13)
C5 0.0198(16) 0.0123(15) 0.0204(15) 0.0022(12) 0.0064(13) 0.0049(12)
C6 0.0160(15) 0.0154(15) 0.0174(15) 0.0035(12) 0.0063(12) 0.0024(12)
C7 0.0238(17) 0.0124(15) 0.0284(17) 0.0086(13) 0.0097(14) 0.0032(13)
C8 0.0206(16) 0.0162(16) 0.0275(17) 0.0053(13) 0.0121(13) 0.0000(13)
C9 0.0176(15) 0.0157(15) 0.0196(15) 0.0029(12) 0.0060(12) 0.0032(12)
C10 0.0169(15) 0.0130(14) 0.0186(15) 0.0038(12) 0.0066(12) 0.0053(12)
C11 0.0146(15) 0.0172(15) 0.0252(16) 0.0026(13) 0.0083(13) 0.0028(12)
C12 0.0135(15) 0.0194(16) 0.0231(16) 0.0035(13) 0.0047(12) 0.0053(12)
C13 0.0179(15) 0.0156(15) 0.0181(15) 0.0031(12) 0.0028(12) 0.0043(12)
C14 0.0180(16) 0.0145(15) 0.0306(17) 0.0088(13) 0.0077(13) 0.0076(13)
C15 0.0203(16) 0.0146(16) 0.0264(17) 0.0067(13) 0.0088(13) 0.0056(13)
C16 0.0289(19) 0.0142(16) 0.040(2) 0.0126(14) 0.0112(16) 0.0021(14)
S1 0.0204(4) 0.0130(4) 0.0317(4) 0.0060(3) 0.0106(3) 0.0045(3)
O3 0.0211(12) 0.0323(14) 0.0481(16) 0.0161(12) 0.0133(11) 0.0072(11)
O4 0.0346(14) 0.0298(14) 0.0423(15) 0.0170(12) 0.0065(12) 0.0106(12)
O5 0.0347(14) 0.0125(12) 0.0553(17) 0.0007(11) 0.0189(13) -0.0006(10)
C17 0.036(2) 0.029(2) 0.047(2) 0.0000(17) 0.0218(18) 0.0023(17)
F1 0.083(2) 0.089(2) 0.0486(16) 0.0279(15) 0.0395(15) 0.0249(18)
F2 0.076(2) 0.0307(14) 0.084(2) -0.0236(13) 0.0406(17) -0.0096(13)
F3 0.0411(14) 0.0454(15) 0.095(2) 0.0007(14) 0.0441(14) 0.0122(11)
Pd2 0.01417(13) 0.00989(12) 0.02177(13) 0.00643(9) 0.00667(9) 0.00248(9)
O6 0.0171(11) 0.0152(11) 0.0291(12) 0.0085(9) 0.0108(9) 0.0032(9)
O7 0.0176(12) 0.0232(12) 0.0398(14) 0.0099(10) 0.0129(10) 0.0056(10)
N4 0.0129(12) 0.0143(12) 0.0203(13) 0.0033(10) 0.0059(10) 0.0031(10)
N5 0.0146(12) 0.0127(12) 0.0183(13) 0.0030(10) 0.0064(10) 0.0009(10)
N6 0.0164(13) 0.0181(14) 0.0261(14) 0.0068(11) 0.0070(11) 0.0033(11)
C18 0.0164(15) 0.0140(15) 0.0194(15) 0.0007(12) 0.0070(12) -0.0004(12)
C19 0.0168(15) 0.0144(15) 0.0221(16) 0.0043(12) 0.0069(12) 0.0039(12)
C20 0.0173(15) 0.0154(15) 0.0240(16) 0.0054(12) 0.0069(13) 0.0051(12)
C21 0.0240(17) 0.0130(15) 0.0251(17) 0.0062(13) 0.0084(13) 0.0055(13)
C22 0.0223(16) 0.0121(14) 0.0192(15) 0.0026(12) 0.0069(13) 0.0020(12)
C23 0.0176(15) 0.0137(15) 0.0184(15) 0.0020(12) 0.0075(12) 0.0013(12)
C24 0.0269(17) 0.0132(15) 0.0250(17) 0.0067(13) 0.0128(14) 0.0031(13)
C25 0.0208(16) 0.0143(15) 0.0246(16) 0.0044(12) 0.0114(13) -0.0010(12)
C26 0.0178(15) 0.0138(15) 0.0222(16) 0.0027(12) 0.0089(13) 0.0015(12)
C27 0.0158(15) 0.0113(14) 0.0175(15) 0.0024(11) 0.0061(12) 0.0023(12)
C28 0.0152(15) 0.0197(16) 0.0212(16) 0.0019(12) 0.0077(12) 0.0018(12)
C29 0.0140(15) 0.0193(16) 0.0230(16) 0.0011(13) 0.0062(12) 0.0044(12)
C30 0.0188(15) 0.0116(14) 0.0171(15) 0.0027(11) 0.0050(12) 0.0046(12)
C31 0.0175(16) 0.0156(15) 0.0305(18) 0.0080(13) 0.0078(13) 0.0060(13)
C32 0.0201(16) 0.0164(16) 0.0296(17) 0.0081(13) 0.0118(14) 0.0076(13)
C33 0.0317(19) 0.0152(16) 0.039(2) 0.0123(14) 0.0145(16) 0.0035(14)
S2 0.0217(4) 0.0129(4) 0.0357(5) 0.0067(3) 0.0125(4) 0.0045(3)
O8 0.0245(13) 0.0323(15) 0.0628(18) 0.0167(13) 0.0206(13) 0.0094(11)
O9 0.0400(15) 0.0119(12) 0.0664(19) 0.0015(12) 0.0270(14) -0.0012(11)
O10 0.0407(15) 0.0341(15) 0.0379(15) 0.0169(12) 0.0122(12) 0.0130(12)
C34 0.0299(19) 0.0263(19) 0.039(2) 0.0053(16) 0.0138(16) 0.0045(15)
F4 0.0707(19) 0.091(2) 0.0443(15) 0.0339(15) 0.0275(14) 0.0358(17)
F5 0.0318(12) 0.0391(13) 0.0673(16) 0.0045(11) 0.0287(12) 0.0131(10)
F6 0.0623(17) 0.0316(13) 0.0686(18) -0.0201(12) 0.0270(14) -0.0124(12)
Pd3 0.01648(13) 0.01242(12) 0.02275(13) 0.00612(9) 0.00743(10) 0.00301(9)
O11 0.0179(11) 0.0228(12) 0.0349(13) 0.0091(10) 0.0126(10) 0.0038(9)
O12 0.0181(12) 0.0323(14) 0.0459(15) 0.0098(12) 0.0130(11) 0.0076(11)
N7 0.0163(13) 0.0173(13) 0.0186(13) 0.0023(11) 0.0039(10) 0.0044(11)
N8 0.0177(13) 0.0150(13) 0.0207(13) 0.0030(10) 0.0063(11) 0.0043(11)
N9 0.0232(14) 0.0171(14) 0.0291(15) 0.0069(12) 0.0101(12) 0.0032(11)
C35 0.0206(17) 0.0200(17) 0.0224(16) 0.0024(13) 0.0063(13) 0.0022(13)
C36 0.0158(15) 0.0175(15) 0.0208(16) 0.0003(12) 0.0047(12) 0.0026(12)
C37 0.0199(16) 0.0187(16) 0.0229(16) 0.0017(13) 0.0025(13) 0.0069(13)
C38 0.0236(17) 0.0174(16) 0.0246(17) 0.0050(13) 0.0047(13) 0.0082(13)
C39 0.0214(16) 0.0173(16) 0.0215(16) 0.0042(13) 0.0062(13) 0.0050(13)
C40 0.0179(15) 0.0145(15) 0.0181(15) 0.0046(12) 0.0044(12) 0.0030(12)
C41 0.0299(18) 0.0146(16) 0.0274(17) 0.0094(13) 0.0097(14) 0.0034(14)
C42 0.0227(17) 0.0193(16) 0.0270(17) 0.0067(13) 0.0105(14) -0.0005(13)
C43 0.0191(16) 0.0155(15) 0.0210(16) 0.0047(12) 0.0063(13) 0.0033(12)
C44 0.0190(16) 0.0144(15) 0.0197(15) 0.0033(12) 0.0051(12) 0.0023(12)
C45 0.0191(16) 0.0205(16) 0.0218(16) 0.0016(13) 0.0075(13) 0.0005(13)
C46 0.0170(16) 0.0222(17) 0.0249(17) 0.0041(13) 0.0054(13) 0.0063(13)
C47 0.0191(15) 0.0153(15) 0.0179(15) 0.0011(12) 0.0057(12) 0.0029(12)
C48 0.0193(16) 0.0198(16) 0.0289(17) 0.0098(13) 0.0081(14) 0.0090(13)
C49 0.0217(17) 0.0191(17) 0.0281(17) 0.0048(14) 0.0107(14) 0.0036(13)
C50 0.035(2) 0.0192(17) 0.036(2) 0.0112(15) 0.0107(16) 0.0024(15)
S3 0.0216(4) 0.0132(4) 0.0312(4) 0.0060(3) 0.0098(3) 0.0022(3)
O13 0.0261(13) 0.0239(13) 0.0640(18) 0.0125(12) 0.0224(13) 0.0049(11)
O14 0.0325(14) 0.0266(13) 0.0315(13) 0.0094(11) 0.0108(11) 0.0003(11)
O15 0.0299(13) 0.0134(12) 0.0558(17) 0.0074(11) 0.0146(12) 0.0049(10)
C51 0.034(2) 0.0266(19) 0.0307(19) 0.0088(15) 0.0075(16) -0.0032(15)
F7 0.082(2) 0.103(3) 0.0336(14) 0.0298(15) 0.0061(14) -0.0294(18)
F8 0.0249(11) 0.0387(13) 0.0682(16) 0.0115(12) 0.0003(11) 0.0058(10)
F9 0.0486(14) 0.0247(12) 0.0537(15) -0.0079(10) 0.0113(12) -0.0014(10)

loop_
_atom_type_symbol
_atom_type_description
_atom_type_scat_dispersion_real
_atom_type_scat_dispersion_imag
_atom_type_scat_source
C C 0.0033 0.0016 'International Tables Vol C Tables 4.2.6.8 and 6.1.1.4'
H H 0.0000 0.0000 'International Tables Vol C Tables 4.2.6.8 and 6.1.1.4'
N N 0.0061 0.0033 'International Tables Vol C Tables 4.2.6.8 and 6.1.1.4'
O O 0.0106 0.0060 'International Tables Vol C Tables 4.2.6.8 and 6.1.1.4'
F F 0.0171 0.0103 'International Tables Vol C Tables 4.2.6.8 and 6.1.1.4'
S S 0.1246 0.1234 'International Tables Vol C Tables 4.2.6.8 and 6.1.1.4'
Pd Pd -0.9988 1.0072 'International Tables Vol C Tables 4.2.6.8 and 6.1.1.4'

loop_
_geom_angle_atom_site_label_1
_geom_angle_atom_site_label_2
_geom_angle_atom_site_label_3
_geom_angle
N1 Pd1 O1 80.22(10)
N1 Pd1 N3 171.92(10)
O1 Pd1 N3 91.82(10)
N1 Pd1 N2 81.24(10)
O1 Pd1 N2 161.46(9)
N3 Pd1 N2 106.71(10)
C1 O1 Pd1 114.76(19)
C2 N1 C6 122.9(3)
C2 N1 Pd1 119.5(2)
C6 N1 Pd1 117.6(2)
C13 N2 C10 117.9(3)
C13 N2 Pd1 132.8(2)
C10 N2 Pd1 109.37(19)
C15 N3 Pd1 166.8(3)
O2 C1 O1 124.6(3)
O2 C1 C2 121.0(3)
O1 C1 C2 114.4(3)
N1 C2 C3 119.4(3)
N1 C2 C1 111.2(3)
C3 C2 C1 129.4(3)
C4 C3 C2 119.6(3)
C4 C3 H3 120.2
C2 C3 H3 120.2
C3 C4 C5 120.4(3)
C3 C4 H4 119.8
C5 C4 H4 119.8
C6 C5 C4 116.4(3)
C6 C5 C7 116.6(3)
C4 C5 C7 126.9(3)
N1 C6 C5 121.2(3)
N1 C6 C10 114.7(3)
C5 C6 C10 124.1(3)
C8 C7 C5 120.5(3)
C8 C7 H7 119.8
C5 C7 H7 119.8
C7 C8 C9 122.2(3)
C7 C8 H8 118.9
C9 C8 H8 118.9
C10 C9 C11 116.4(3)
C10 C9 C8 118.7(3)
C11 C9 C8 124.9(3)
N2 C10 C9 125.0(3)
N2 C10 C6 117.0(3)
C9 C10 C6 118.0(3)
C12 C11 C9 118.9(3)
C12 C11 H11 120.6
C9 C11 H11 120.6
C11 C12 C13 121.9(3)
C11 C12 H12 119.1
C13 C12 H12 119.1
N2 C13 C12 120.0(3)
N2 C13 C14 118.6(3)
C12 C13 C14 121.5(3)
C13 C14 H14A 109.5
C13 C14 H14B 109.5
H14A C14 H14B 109.5
C13 C14 H14C 109.5
H14A C14 H14C 109.5
H14B C14 H14C 109.5
C13 C14 H14D 109.5
H14A C14 H14D 141.1
H14B C14 H14D 56.3
H14C C14 H14D 56.3
C13 C14 H14E 109.5
H14A C14 H14E 56.3
H14B C14 H14E 141.1
H14C C14 H14E 56.3
H14D C14 H14E 109.5
C13 C14 H14F 109.5
H14A C14 H14F 56.3
H14B C14 H14F 56.3
H14C C14 H14F 141.1
H14D C14 H14F 109.5
H14E C14 H14F 109.5
N3 C15 C16 178.6(4)
C15 C16 H16A 109.5
C15 C16 H16B 109.5
H16A C16 H16B 109.5
C15 C16 H16C 109.5
H16A C16 H16C 109.5
H16B C16 H16C 109.5
O3 S1 O4 115.71(16)
O3 S1 O5 114.87(15)
O4 S1 O5 114.33(17)
O3 S1 C17 102.26(17)
O4 S1 C17 103.41(18)
O5 S1 C17 103.83(17)
F1 C17 F3 107.8(3)
F1 C17 F2 108.7(4)
F3 C17 F2 106.3(3)
F1 C17 S1 111.9(3)
F3 C17 S1 111.8(3)
F2 C17 S1 110.1(3)
N4 Pd2 O6 80.45(10)
N4 Pd2 N6 172.16(10)
O6 Pd2 N6 91.75(9)
N4 Pd2 N5 81.24(10)
O6 Pd2 N5 161.68(9)
N6 Pd2 N5 106.55(10)
C18 O6 Pd2 114.91(18)
C19 N4 C23 122.5(3)
C19 N4 Pd2 119.7(2)
C23 N4 Pd2 117.8(2)
C30 N5 C27 118.1(3)
C30 N5 Pd2 132.8(2)
C27 N5 Pd2 109.14(18)
C32 N6 Pd2 166.0(3)
O7 C18 O6 125.1(3)
O7 C18 C19 120.5(3)
O6 C18 C19 114.3(3)
N4 C19 C20 119.7(3)
N4 C19 C18 110.6(3)
C20 C19 C18 129.6(3)
C19 C20 C21 119.5(3)
C19 C20 H20 120.2
C21 C20 H20 120.2
C20 C21 C22 120.2(3)
C20 C21 H21 119.9
C22 C21 H21 119.9
C23 C22 C21 117.0(3)
C23 C22 C24 116.4(3)
C21 C22 C24 126.6(3)
N4 C23 C22 121.1(3)
N4 C23 C27 114.1(3)
C22 C23 C27 124.8(3)
C25 C24 C22 120.2(3)
C25 C24 H24 119.9
C22 C24 H24 119.9
C24 C25 C26 122.6(3)
C24 C25 H25 118.7
C26 C25 H25 118.7
C27 C26 C28 116.4(3)
C27 C26 C25 118.4(3)
C28 C26 C25 125.2(3)
N5 C27 C26 124.7(3)
N5 C27 C23 117.6(3)
C26 C27 C23 117.7(3)
C29 C28 C26 118.9(3)
C29 C28 H28 120.5
C26 C28 H28 120.5
C28 C29 C30 121.8(3)
C28 C29 H29 119.1
C30 C29 H29 119.1
N5 C30 C29 120.0(3)
N5 C30 C31 118.8(3)
C29 C30 C31 121.2(3)
C30 C31 H31A 109.5
C30 C31 H31B 109.5
H31A C31 H31B 109.5
C30 C31 H31C 109.5
H31A C31 H31C 109.5
H31B C31 H31C 109.5
N6 C32 C33 179.0(4)
C32 C33 H33A 109.5
C32 C33 H33B 109.5
H33A C33 H33B 109.5
C32 C33 H33C 109.5
H33A C33 H33C 109.5
H33B C33 H33C 109.5
O8 S2 O10 115.57(16)
O8 S2 O9 115.17(16)
O10 S2 O9 114.33(17)
O8 S2 C34 102.52(17)
O10 S2 C34 103.24(17)
O9 S2 C34 103.54(17)
F4 C34 F5 107.3(3)
F4 C34 F6 108.6(3)
F5 C34 F6 106.3(3)
F4 C34 S2 112.0(3)
F5 C34 S2 111.9(3)
F6 C34 S2 110.4(3)
N7 Pd3 O11 79.90(10)
N7 Pd3 N9 173.48(11)
O11 Pd3 N9 93.60(10)
N7 Pd3 N8 81.54(11)
O11 Pd3 N8 161.44(10)
N9 Pd3 N8 104.96(10)
C35 O11 Pd3 115.0(2)
C36 N7 C40 123.2(3)
C36 N7 Pd3 119.7(2)
C40 N7 Pd3 117.1(2)
C47 N8 C44 117.3(3)
C47 N8 Pd3 133.4(2)
C44 N8 Pd3 109.32(19)
C49 N9 Pd3 172.8(3)
O12 C35 O11 124.8(3)
O12 C35 C36 120.8(3)
O11 C35 C36 114.4(3)
N7 C36 C37 119.3(3)
N7 C36 C35 111.0(3)
C37 C36 C35 129.7(3)
C38 C37 C36 119.7(3)
C38 C37 H37 120.2
C36 C37 H37 120.2
C37 C38 C39 120.3(3)
C37 C38 H38 119.8
C39 C38 H38 119.8
C40 C39 C38 116.4(3)
C40 C39 C41 116.9(3)
C38 C39 C41 126.7(3)
N7 C40 C39 121.1(3)
N7 C40 C44 114.8(3)
C39 C40 C44 124.1(3)
C42 C41 C39 120.1(3)
C42 C41 H41 119.9
C39 C41 H41 119.9
C41 C42 C43 122.5(3)
C41 C42 H42 118.7
C43 C42 H42 118.7
C44 C43 C45 115.9(3)
C44 C43 C42 119.0(3)
C45 C43 C42 125.1(3)
N8 C44 C43 125.4(3)
N8 C44 C40 117.2(3)
C43 C44 C40 117.4(3)
C46 C45 C43 119.1(3)
C46 C45 H45 120.5
C43 C45 H45 120.5
C45 C46 C47 121.8(3)
C45 C46 H46 119.1
C47 C46 H46 119.1
N8 C47 C46 120.6(3)
N8 C47 C48 119.1(3)
C46 C47 C48 120.4(3)
C47 C48 H48A 109.5
C47 C48 H48B 109.5
H48A C48 H48B 109.5
C47 C48 H48C 109.5
H48A C48 H48C 109.5
H48B C48 H48C 109.5
C47 C48 H48D 109.5
H48A C48 H48D 141.1
H48B C48 H48D 56.3
H48C C48 H48D 56.3
C47 C48 H48E 109.5
H48A C48 H48E 56.3
H48B C48 H48E 141.1
H48C C48 H48E 56.3
H48D C48 H48E 109.5
C47 C48 H48F 109.5
H48A C48 H48F 56.3
H48B C48 H48F 56.3
H48C C48 H48F 141.1
H48D C48 H48F 109.5
H48E C48 H48F 109.5
N9 C49 C50 178.9(4)
C49 C50 H50A 109.5
C49 C50 H50B 109.5
H50A C50 H50B 109.5
C49 C50 H50C 109.5
H50A C50 H50C 109.5
H50B C50 H50C 109.5
O14 S3 O13 114.59(16)
O14 S3 O15 114.90(16)
O13 S3 O15 114.84(15)
O14 S3 C51 103.64(16)
O13 S3 C51 103.23(17)
O15 S3 C51 103.42(16)
F7 C51 F8 108.7(3)
F7 C51 F9 108.4(3)
F8 C51 F9 106.8(3)
F7 C51 S3 112.1(3)
F8 C51 S3 110.9(3)
F9 C51 S3 109.8(3)

loop_
_geom_bond_atom_site_label_1
_geom_bond_atom_site_label_2
_geom_bond_distance
Pd1 N1 1.917(3)
Pd1 O1 2.020(2)
Pd1 N3 2.021(3)
Pd1 N2 2.095(2)
O1 C1 1.308(4)
O2 C1 1.207(4)
N1 C2 1.325(4)
N1 C6 1.349(4)
N2 C13 1.346(4)
N2 C10 1.376(4)
N3 C15 1.136(4)
C1 C2 1.519(4)
C2 C3 1.391(4)
C3 C4 1.385(4)
C3 H3 0.9500
C4 C5 1.421(4)
C4 H4 0.9500
C5 C6 1.394(4)
C5 C7 1.433(4)
C6 C10 1.425(4)
C7 C8 1.368(5)
C7 H7 0.9500
C8 C9 1.439(4)
C8 H8 0.9500
C9 C10 1.393(4)
C9 C11 1.416(4)
C11 C12 1.371(4)
C11 H11 0.9500
C12 C13 1.418(4)
C12 H12 0.9500
C13 C14 1.487(4)
C14 H14A 0.9800
C14 H14B 0.9800
C14 H14C 0.9800
C14 H14D 0.9800
C14 H14E 0.9800
C14 H14F 0.9800
C15 C16 1.454(4)
C16 H16A 0.9800
C16 H16B 0.9800
C16 H16C 0.9800
S1 O3 1.435(2)
S1 O4 1.440(3)
S1 O5 1.443(2)
S1 C17 1.816(4)
C17 F1 1.323(5)
C17 F3 1.332(5)
C17 F2 1.336(4)
Pd2 N4 1.914(3)
Pd2 O6 2.007(2)
Pd2 N6 2.020(3)
Pd2 N5 2.093(2)
O6 C18 1.312(4)
O7 C18 1.213(4)
N4 C19 1.329(4)
N4 C23 1.354(4)
N5 C30 1.341(4)
N5 C27 1.375(4)
N6 C32 1.134(4)
C18 C19 1.524(4)
C19 C20 1.388(4)
C20 C21 1.389(4)
C20 H20 0.9500
C21 C22 1.416(4)
C21 H21 0.9500
C22 C23 1.388(4)
C22 C24 1.441(4)
C23 C27 1.421(4)
C24 C25 1.364(5)
C24 H24 0.9500
C25 C26 1.441(4)
C25 H25 0.9500
C26 C27 1.400(4)
C26 C28 1.413(4)
C28 C29 1.369(4)
C28 H28 0.9500
C29 C30 1.421(4)
C29 H29 0.9500
C30 C31 1.487(4)
C31 H31A 0.9800
C31 H31B 0.9800
C31 H31C 0.9800
C32 C33 1.448(4)
C33 H33A 0.9800
C33 H33B 0.9800
C33 H33C 0.9800
S2 O8 1.437(3)
S2 O10 1.443(3)
S2 O9 1.443(2)
S2 C34 1.816(4)
C34 F4 1.326(4)
C34 F5 1.334(4)
C34 F6 1.336(4)
Pd3 N7 1.923(3)
Pd3 O11 2.019(2)
Pd3 N9 2.020(3)
Pd3 N8 2.089(3)
O11 C35 1.306(4)
O12 C35 1.215(4)
N7 C36 1.325(4)
N7 C40 1.349(4)
N8 C47 1.339(4)
N8 C44 1.374(4)
N9 C49 1.125(4)
C35 C36 1.517(4)
C36 C37 1.392(4)
C37 C38 1.390(5)
C37 H37 0.9500
C38 C39 1.424(4)
C38 H38 0.9500
C39 C40 1.395(4)
C39 C41 1.428(5)
C40 C44 1.429(4)
C41 C42 1.365(5)
C41 H41 0.9500
C42 C43 1.433(4)
C42 H42 0.9500
C43 C44 1.395(4)
C43 C45 1.418(4)
C45 C46 1.361(4)
C45 H45 0.9500
C46 C47 1.418(4)
C46 H46 0.9500
C47 C48 1.498(4)
C48 H48A 0.9800
C48 H48B 0.9800
C48 H48C 0.9800
C48 H48D 0.9800
C48 H48E 0.9800
C48 H48F 0.9800
C49 C50 1.460(4)
C50 H50A 0.9800
C50 H50B 0.9800
C50 H50C 0.9800
S3 O14 1.438(2)
S3 O13 1.439(3)
S3 O15 1.445(2)
S3 C51 1.831(4)
C51 F7 1.302(4)
C51 F8 1.332(4)
C51 F9 1.345(4)

loop_
_geom_torsion_atom_site_label_1
_geom_torsion_atom_site_label_2
_geom_torsion_atom_site_label_3
_geom_torsion_atom_site_label_4
_geom_torsion
N1 Pd1 O1 C1 0.3(2)
N3 Pd1 O1 C1 178.9(2)
N2 Pd1 O1 C1 0.7(4)
O1 Pd1 N1 C2 -0.2(2)
N3 Pd1 N1 C2 -10.3(8)
N2 Pd1 N1 C2 180.0(2)
O1 Pd1 N1 C6 178.0(2)
N3 Pd1 N1 C6 167.9(6)
N2 Pd1 N1 C6 -1.8(2)
N1 Pd1 N2 C13 -178.4(3)
O1 Pd1 N2 C13 -178.8(3)
N3 Pd1 N2 C13 3.1(3)
N1 Pd1 N2 C10 0.87(19)
O1 Pd1 N2 C10 0.4(4)
N3 Pd1 N2 C10 -177.63(19)
N1 Pd1 N3 C15 3.6(17)
O1 Pd1 N3 C15 -6.4(12)
N2 Pd1 N3 C15 173.0(11)
Pd1 O1 C1 O2 -178.2(3)
Pd1 O1 C1 C2 -0.3(3)
C6 N1 C2 C3 1.1(4)
Pd1 N1 C2 C3 179.2(2)
C6 N1 C2 C1 -178.0(3)
Pd1 N1 C2 C1 0.1(3)
O2 C1 C2 N1 178.1(3)
O1 C1 C2 N1 0.1(4)
O2 C1 C2 C3 -0.9(5)
O1 C1 C2 C3 -178.9(3)
N1 C2 C3 C4 -0.5(4)
C1 C2 C3 C4 178.4(3)
C2 C3 C4 C5 -0.1(5)
C3 C4 C5 C6 0.2(4)
C3 C4 C5 C7 178.7(3)
C2 N1 C6 C5 -1.0(5)
Pd1 N1 C6 C5 -179.2(2)
C2 N1 C6 C10 -179.5(3)
Pd1 N1 C6 C10 2.4(3)
C4 C5 C6 N1 0.3(4)
C7 C5 C6 N1 -178.3(3)
C4 C5 C6 C10 178.6(3)
C7 C5 C6 C10 -0.1(4)
C6 C5 C7 C8 0.1(5)
C4 C5 C7 C8 -178.4(3)
C5 C7 C8 C9 0.1(5)
C7 C8 C9 C10 -0.4(5)
C7 C8 C9 C11 177.8(3)
C13 N2 C10 C9 -0.2(4)
Pd1 N2 C10 C9 -179.6(2)
C13 N2 C10 C6 179.5(3)
Pd1 N2 C10 C6 0.1(3)
C11 C9 C10 N2 1.8(5)
C8 C9 C10 N2 -179.9(3)
C11 C9 C10 C6 -177.9(3)
C8 C9 C10 C6 0.5(4)
N1 C6 C10 N2 -1.6(4)
C5 C6 C10 N2 -179.9(3)
N1 C6 C10 C9 178.1(3)
C5 C6 C10 C9 -0.2(5)
C10 C9 C11 C12 -1.5(4)
C8 C9 C11 C12 -179.8(3)
C9 C11 C12 C13 -0.2(5)
C10 N2 C13 C12 -1.6(4)
Pd1 N2 C13 C12 177.6(2)
C10 N2 C13 C14 177.8(3)
Pd1 N2 C13 C14 -3.0(4)
C11 C12 C13 N2 1.9(5)
C11 C12 C13 C14 -177.6(3)
Pd1 N3 C15 C16 -64(16)
O3 S1 C17 F1 58.4(3)
O4 S1 C17 F1 179.0(3)
O5 S1 C17 F1 -61.4(3)
O3 S1 C17 F3 179.5(3)
O4 S1 C17 F3 -60.0(3)
O5 S1 C17 F3 59.7(3)
O3 S1 C17 F2 -62.6(3)
O4 S1 C17 F2 58.0(3)
O5 S1 C17 F2 177.6(3)
N4 Pd2 O6 C18 0.1(2)
N6 Pd2 O6 C18 -179.1(2)
N5 Pd2 O6 C18 -1.0(4)
O6 Pd2 N4 C19 0.1(2)
N6 Pd2 N4 C19 6.1(9)
N5 Pd2 N4 C19 179.8(2)
O6 Pd2 N4 C23 -178.9(2)
N6 Pd2 N4 C23 -172.9(7)
N5 Pd2 N4 C23 0.8(2)
N4 Pd2 N5 C30 179.2(3)
O6 Pd2 N5 C30 -179.7(3)
N6 Pd2 N5 C30 -1.7(3)
N4 Pd2 N5 C27 0.11(18)
O6 Pd2 N5 C27 1.2(4)
N6 Pd2 N5 C27 179.21(18)
N4 Pd2 N6 C32 2.8(16)
O6 Pd2 N6 C32 8.8(11)
N5 Pd2 N6 C32 -170.6(11)
Pd2 O6 C18 O7 178.1(2)
Pd2 O6 C18 C19 -0.2(3)
C23 N4 C19 C20 0.1(4)
Pd2 N4 C19 C20 -178.9(2)
C23 N4 C19 C18 178.7(3)
Pd2 N4 C19 C18 -0.3(3)
O7 C18 C19 N4 -178.1(3)
O6 C18 C19 N4 0.3(4)
O7 C18 C19 C20 0.4(5)
O6 C18 C19 C20 178.8(3)
N4 C19 C20 C21 -0.5(5)
C18 C19 C20 C21 -178.9(3)
C19 C20 C21 C22 0.5(5)
C20 C21 C22 C23 0.1(4)
C20 C21 C22 C24 -178.4(3)
C19 N4 C23 C22 0.5(4)
Pd2 N4 C23 C22 179.5(2)
C19 N4 C23 C27 179.6(3)
Pd2 N4 C23 C27 -1.5(3)
C21 C22 C23 N4 -0.6(4)
C24 C22 C23 N4 178.1(3)
C21 C22 C23 C27 -179.5(3)
C24 C22 C23 C27 -0.8(4)
C23 C22 C24 C25 0.7(4)
C21 C22 C24 C25 179.3(3)
C22 C24 C25 C26 -0.6(5)
C24 C25 C26 C27 0.5(5)
C24 C25 C26 C28 -178.1(3)
C30 N5 C27 C26 -0.4(4)
Pd2 N5 C27 C26 178.9(2)
C30 N5 C27 C23 179.8(3)
Pd2 N5 C27 C23 -0.9(3)
C28 C26 C27 N5 -1.7(4)
C25 C26 C27 N5 179.6(3)
C28 C26 C27 C23 178.2(3)
C25 C26 C27 C23 -0.5(4)
N4 C23 C27 N5 1.6(4)
C22 C23 C27 N5 -179.4(3)
N4 C23 C27 C26 -178.2(3)
C22 C23 C27 C26 0.8(5)
C27 C26 C28 C29 1.8(4)
C25 C26 C28 C29 -179.6(3)
C26 C28 C29 C30 -0.1(5)
C27 N5 C30 C29 2.2(4)
Pd2 N5 C30 C29 -176.8(2)
C27 N5 C30 C31 -177.2(3)
Pd2 N5 C30 C31 3.7(4)
C28 C29 C30 N5 -2.0(5)
C28 C29 C30 C31 177.4(3)
Pd2 N6 C32 C33 59(23)
O8 S2 C34 F4 -60.9(3)
O10 S2 C34 F4 178.7(3)
O9 S2 C34 F4 59.2(3)
O8 S2 C34 F5 178.6(3)
O10 S2 C34 F5 58.2(3)
O9 S2 C34 F5 -61.3(3)
O8 S2 C34 F6 60.4(3)
O10 S2 C34 F6 -60.1(3)
O9 S2 C34 F6 -179.5(3)
N7 Pd3 O11 C35 0.1(2)
N9 Pd3 O11 C35 -179.4(2)
N8 Pd3 O11 C35 0.9(4)
O11 Pd3 N7 C36 -0.7(2)
N9 Pd3 N7 C36 4.2(11)
N8 Pd3 N7 C36 179.6(2)
O11 Pd3 N7 C40 179.7(2)
N9 Pd3 N7 C40 -175.4(8)
N8 Pd3 N7 C40 0.0(2)
N7 Pd3 N8 C47 -179.5(3)
O11 Pd3 N8 C47 179.6(3)
N9 Pd3 N8 C47 0.0(3)
N7 Pd3 N8 C44 -0.98(19)
O11 Pd3 N8 C44 -1.9(4)
N9 Pd3 N8 C44 178.48(19)
N7 Pd3 N9 C49 13(3)
O11 Pd3 N9 C49 18(2)
N8 Pd3 N9 C49 -163(2)
Pd3 O11 C35 O12 -178.1(3)
Pd3 O11 C35 C36 0.5(3)
C40 N7 C36 C37 -0.2(4)
Pd3 N7 C36 C37 -179.7(2)
C40 N7 C36 C35 -179.3(3)
Pd3 N7 C36 C35 1.1(3)
O12 C35 C36 N7 177.6(3)
O11 C35 C36 N7 -1.0(4)
O12 C35 C36 C37 -1.4(5)
O11 C35 C36 C37 179.9(3)
N7 C36 C37 C38 0.4(5)
C35 C36 C37 C38 179.4(3)
C36 C37 C38 C39 0.0(5)
C37 C38 C39 C40 -0.6(4)
C37 C38 C39 C41 177.1(3)
C36 N7 C40 C39 -0.5(5)
Pd3 N7 C40 C39 179.0(2)
C36 N7 C40 C44 -178.6(3)
Pd3 N7 C40 C44 1.0(3)
C38 C39 C40 N7 0.9(4)
C41 C39 C40 N7 -177.0(3)
C38 C39 C40 C44 178.8(3)
C41 C39 C40 C44 0.8(5)
C40 C39 C41 C42 -0.1(5)
C38 C39 C41 C42 -177.8(3)
C39 C41 C42 C43 -0.7(5)
C41 C42 C43 C44 0.8(5)
C41 C42 C43 C45 179.4(3)
C47 N8 C44 C43 1.4(4)
Pd3 N8 C44 C43 -177.3(3)
C47 N8 C44 C40 -179.4(3)
Pd3 N8 C44 C40 1.8(3)
C45 C43 C44 N8 0.3(5)
C42 C43 C44 N8 179.0(3)
C45 C43 C44 C40 -178.9(3)
C42 C43 C44 C40 -0.1(4)
N7 C40 C44 N8 -1.9(4)
C39 C40 C44 N8 -179.9(3)
N7 C40 C44 C43 177.3(3)
C39 C40 C44 C43 -0.7(5)
C44 C43 C45 C46 -1.2(4)
C42 C43 C45 C46 -179.8(3)
C43 C45 C46 C47 0.5(5)
C44 N8 C47 C46 -2.2(4)
Pd3 N8 C47 C46 176.3(2)
C44 N8 C47 C48 176.8(3)
Pd3 N8 C47 C48 -4.8(4)
C45 C46 C47 N8 1.3(5)
C45 C46 C47 C48 -177.6(3)
Pd3 N9 C49 C50 149(18)
O14 S3 C51 F7 -176.3(3)
O13 S3 C51 F7 -56.5(3)
O15 S3 C51 F7 63.5(3)
O14 S3 C51 F8 62.0(3)
O13 S3 C51 F8 -178.2(2)
O15 S3 C51 F8 -58.2(3)
O14 S3 C51 F9 -55.8(3)
O13 S3 C51 F9 64.0(3)
O15 S3 C51 F9 -176.0(2)
